data_2211326
loop_
_publ_author_name
'Alpaslan, G\"okhan'
'Odaba\,so\(glu, Mustafa'
'\"Ozdamar, \"Ozg\"ur'
'Ocak \'Iskeleli, Nazan'
'Erd\"onmez, Ahmet'

_publ_section_title
;
 (<i>Z</i>)-Ethyl 4-chloro-3-oxo-2-(2-<i>p</i>-tolylhydrazono)butanoate
;
_journal_coeditor_code CI2200
_journal_issue 12
_journal_name_full 'Acta Crystallographica Section E'
_journal_page_first o5354
_journal_page_last o5355
_journal_paper_doi 10.1107/S1600536806044795
_journal_volume 62
_journal_year 2006
_chemical_formula_iupac 'C13 H15 Cl N2 O3'
_chemical_formula_moiety 'C13 H15 Cl N2 O3'
_chemical_formula_sum 'C13 H15 Cl N2 O3'
_chemical_formula_weight 282.72
_chemical_name_systematic
;
(Z)-Ethyl 4-chloro-3-oxo-2-(2-p-tolylhydrazono)butanoate
;
_space_group_IT_number 14
_symmetry_cell_setting monoclinic
_symmetry_space_group_name_Hall '-P 2yn'
_symmetry_space_group_name_H-M 'P 1 21/n 1'
_atom_sites_solution_hydrogens geom
_atom_sites_solution_primary direct
_atom_sites_solution_secondary difmap
_audit_creation_method SHELXL-97
_cell_angle_alpha 90.00
_cell_angle_beta 108.852(4)
_cell_angle_gamma 90.00
_cell_formula_units_Z 4
_cell_length_a 7.2025(4)
_cell_length_b 19.3625(14)
_cell_length_c 10.6093(6)
_cell_measurement_reflns_used 34794
_cell_measurement_temperature 296(2)
_cell_measurement_theta_max 27.14
_cell_measurement_theta_min 2.03
_cell_volume 1400.19(15)
_computing_cell_refinement X-AREA
_computing_data_collection 'X-AREA (Stoe & Cie, 2002)'
_computing_data_reduction 'X-RED32 (Stoe & Cie, 2002)'
_computing_molecular_graphics 'ORTEP-3 for Windows (Farrugia, 1997)'
_computing_publication_material 'WinGX (Farrugia, 1999)'
_computing_structure_refinement 'SHELXL97 (Sheldrick, 1997)'
_computing_structure_solution 'SHELXS97 (Sheldrick, 1997)'
_diffrn_ambient_temperature 296(2)
_diffrn_detector_area_resol_mean 6.67
_diffrn_measured_fraction_theta_full 1.000
_diffrn_measured_fraction_theta_max 1.000
_diffrn_measurement_device_type 'Stoe IPDS-II'
_diffrn_measurement_method \w
_diffrn_radiation_monochromator graphite
_diffrn_radiation_source 'fine-focus sealed tube'
_diffrn_radiation_type MoK\a
_diffrn_radiation_wavelength 0.71073
_diffrn_reflns_av_R_equivalents 0.0534
_diffrn_reflns_av_sigmaI/netI 0.0265
_diffrn_reflns_limit_h_max 8
_diffrn_reflns_limit_h_min -8
_diffrn_reflns_limit_k_max 23
_diffrn_reflns_limit_k_min -23
_diffrn_reflns_limit_l_max 13
_diffrn_reflns_limit_l_min -13
_diffrn_reflns_number 24033
_diffrn_reflns_theta_full 26.00
_diffrn_reflns_theta_max 26.00
_diffrn_reflns_theta_min 2.10
_diffrn_standards_decay_% 0
_diffrn_standards_interval_count 0
_diffrn_standards_number 0
_exptl_absorpt_coefficient_mu 0.278
_exptl_absorpt_correction_T_max 0.9326
_exptl_absorpt_correction_T_min 0.8688
_exptl_absorpt_correction_type integration
_exptl_absorpt_process_details '(X-RED32; Stoe & Cie, 2002)'
_exptl_crystal_colour brown
_exptl_crystal_density_diffrn 1.341
_exptl_crystal_density_method 'not measured'
_exptl_crystal_description Prism
_exptl_crystal_F_000 592
_exptl_crystal_size_max 0.63
_exptl_crystal_size_mid 0.48
_exptl_crystal_size_min 0.23
_refine_diff_density_max 0.16
_refine_diff_density_min -0.21
_refine_ls_extinction_coef 0.0090(17)
_refine_ls_extinction_expression Fc^*^=kFc[1+0.001xFc^2^\l^3^/sin(2\q)]^-1/4^
_refine_ls_extinction_method SHELXL97
_refine_ls_goodness_of_fit_ref 1.043
_refine_ls_hydrogen_treatment mixed
_refine_ls_matrix_type full
_refine_ls_number_parameters 178
_refine_ls_number_reflns 2743
_refine_ls_number_restraints 0
_refine_ls_restrained_S_all 1.043
_refine_ls_R_factor_all 0.048
_refine_ls_R_factor_gt 0.034
_refine_ls_shift/su_max 0.001
_refine_ls_shift/su_mean 0.000
_refine_ls_structure_factor_coef Fsqd
_refine_ls_weighting_details 'calc w=1/[\s^2^(Fo^2^)+(0.054P)^2^+0.0706P] where P=(Fo^2^+2Fc^2^)/3'
_refine_ls_weighting_scheme calc
_refine_ls_wR_factor_gt 0.090
_refine_ls_wR_factor_ref 0.097
_reflns_number_gt 2060
_reflns_number_total 2743
_reflns_threshold_expression I>2\s(I)
_cod_data_source_file ci2200.cif
_cod_data_source_block I
_cod_original_sg_symbol_H-M 'P 21/n'
_cod_database_code 2211326
_cod_database_fobs_code 2211326

loop_
_symmetry_equiv_pos_as_xyz
'x, y, z'
'-x+1/2, y+1/2, -z+1/2'
'-x, -y, -z'
'x-1/2, -y-1/2, z-1/2'

loop_
_atom_site_type_symbol
_atom_site_label
_atom_site_fract_x
_atom_site_fract_y
_atom_site_fract_z
_atom_site_U_iso_or_equiv
_atom_site_adp_type
_atom_site_calc_flag
_atom_site_refinement_flags
_atom_site_occupancy
C C1 0.74015(19) 0.45587(7) 0.46323(14) 0.0543(3) Uani d . 1
C C2 0.7195(2) 0.40259(8) 0.54448(14) 0.0616(4) Uani d . 1
H H2 0.7243 0.4115 0.6316 0.074 Uiso calc R 1
C C3 0.6916(2) 0.33608(8) 0.49541(15) 0.0636(4) Uani d . 1
H H3 0.6786 0.3005 0.5507 0.076 Uiso calc R 1
C C4 0.6827(2) 0.32085(7) 0.36596(15) 0.0604(4) Uani d . 1
C C5 0.7076(2) 0.37482(8) 0.28806(15) 0.0655(4) Uani d . 1
H H5 0.7049 0.3659 0.2014 0.079 Uiso calc R 1
C C6 0.7365(2) 0.44164(8) 0.33510(14) 0.0622(4) Uani d . 1
H H6 0.7534 0.4770 0.2806 0.075 Uiso calc R 1
C C7 0.6425(3) 0.24842(9) 0.31146(18) 0.0797(5) Uani d . 1
H H7A 0.6653 0.2163 0.3838 0.120 Uiso calc R 1
H H7B 0.7280 0.2379 0.2610 0.120 Uiso calc R 1
H H7C 0.5085 0.2450 0.2549 0.120 Uiso calc R 1
C C8 0.7891(2) 0.60625(7) 0.66683(13) 0.0559(3) Uani d . 1
C C9 0.7977(2) 0.66393(8) 0.57809(15) 0.0593(3) Uani d . 1
C C10 0.8164(3) 0.78326(8) 0.54468(17) 0.0740(4) Uani d . 1
H H10A 0.6970 0.7831 0.4687 0.089 Uiso calc R 1
H H10B 0.9277 0.7798 0.5125 0.089 Uiso calc R 1
C C11 0.8294(3) 0.84787(8) 0.6240(2) 0.0911(6) Uani d . 1
H H11A 0.8299 0.8872 0.5689 0.137 Uiso calc R 1
H H11B 0.9481 0.8473 0.6987 0.137 Uiso calc R 1
H H11C 0.7186 0.8506 0.6553 0.137 Uiso calc R 1
C C12 0.7972(2) 0.61422(7) 0.80682(14) 0.0599(4) Uani d . 1
C C13 0.7698(3) 0.54771(8) 0.87467(15) 0.0683(4) Uani d . 1
H H13A 0.8764 0.5163 0.8783 0.082 Uiso calc R 1
H H13B 0.6481 0.5259 0.8222 0.082 Uiso calc R 1
Cl Cl1 0.76430(9) 0.56215(3) 1.03745(5) 0.0942(2) Uani d . 1
N N1 0.76387(18) 0.52491(7) 0.50608(13) 0.0593(3) Uani d . 1
N N2 0.77012(16) 0.54170(6) 0.62658(11) 0.0551(3) Uani d . 1
O O1 0.81609(17) 0.72584(5) 0.63345(10) 0.0687(3) Uani d . 1
O O2 0.78578(18) 0.65502(5) 0.46214(10) 0.0726(3) Uani d . 1
O O3 0.8245(2) 0.66844(6) 0.86612(11) 0.0902(4) Uani d . 1
H H1 0.772(2) 0.5554(9) 0.4522(17) 0.077(5) Uiso d . 1

loop_
_atom_site_aniso_label
_atom_site_aniso_U_11
_atom_site_aniso_U_22
_atom_site_aniso_U_33
_atom_site_aniso_U_12
_atom_site_aniso_U_13
_atom_site_aniso_U_23
C1 0.0547(8) 0.0527(7) 0.0570(8) 0.0013(6) 0.0199(6) -0.0008(6)
C2 0.0745(9) 0.0596(8) 0.0528(7) 0.0013(7) 0.0236(7) 0.0018(6)
C3 0.0746(9) 0.0547(8) 0.0633(8) 0.0031(7) 0.0247(7) 0.0062(7)
C4 0.0602(8) 0.0574(8) 0.0644(8) 0.0045(6) 0.0211(7) -0.0028(7)
C5 0.0781(10) 0.0660(9) 0.0576(8) 0.0009(7) 0.0290(7) -0.0057(7)
C6 0.0735(9) 0.0612(9) 0.0576(8) 0.0000(7) 0.0293(7) 0.0043(6)
C7 0.0977(12) 0.0605(9) 0.0825(11) 0.0010(9) 0.0312(9) -0.0084(8)
C8 0.0566(8) 0.0537(8) 0.0572(8) 0.0015(6) 0.0179(6) 0.0014(6)
C9 0.0629(8) 0.0542(8) 0.0619(8) 0.0002(6) 0.0217(7) 0.0008(6)
C10 0.1014(12) 0.0527(8) 0.0747(10) -0.0003(8) 0.0378(9) 0.0079(7)
C11 0.1302(16) 0.0569(10) 0.0997(14) -0.0033(10) 0.0557(13) 0.0000(9)
C12 0.0649(9) 0.0537(8) 0.0573(8) 0.0019(6) 0.0148(7) 0.0005(6)
C13 0.0846(11) 0.0621(9) 0.0572(8) 0.0081(8) 0.0217(8) 0.0067(7)
Cl1 0.1391(5) 0.0849(3) 0.0714(3) 0.0100(3) 0.0517(3) 0.0103(2)
N1 0.0698(8) 0.0544(7) 0.0575(7) -0.0008(5) 0.0257(6) 0.0014(5)
N2 0.0549(6) 0.0546(6) 0.0555(6) 0.0019(5) 0.0174(5) -0.0004(5)
O1 0.0935(8) 0.0508(6) 0.0665(6) -0.0010(5) 0.0324(6) 0.0028(5)
O2 0.1006(8) 0.0595(6) 0.0641(6) -0.0027(5) 0.0354(6) 0.0034(5)
O3 0.1433(12) 0.0628(7) 0.0629(6) -0.0142(7) 0.0313(7) -0.0076(6)

loop_
_atom_type_symbol
_atom_type_description
_atom_type_scat_dispersion_real
_atom_type_scat_dispersion_imag
_atom_type_scat_source
C C 0.0033 0.0016 'International Tables Vol C Tables 4.2.6.8 and 6.1.1.4'
H H 0.0000 0.0000 'International Tables Vol C Tables 4.2.6.8 and 6.1.1.4'
Cl Cl 0.1484 0.1585 'International Tables Vol C Tables 4.2.6.8 and 6.1.1.4'
N N 0.0061 0.0033 'International Tables Vol C Tables 4.2.6.8 and 6.1.1.4'
O O 0.0106 0.0060 'International Tables Vol C Tables 4.2.6.8 and 6.1.1.4'

loop_
_geom_angle_atom_site_label_1
_geom_angle_atom_site_label_2
_geom_angle_atom_site_label_3
_geom_angle
_geom_angle_publ_flag
C6 C1 C2 119.60(13) ?
C6 C1 N1 118.08(13) y
C2 C1 N1 122.32(13) y
C3 C2 C1 119.54(13) ?
C3 C2 H2 120.2 ?
C1 C2 H2 120.2 ?
C2 C3 C4 121.84(14) ?
C2 C3 H3 119.1 ?
C4 C3 H3 119.1 ?
C5 C4 C3 117.33(14) ?
C5 C4 C7 121.36(14) ?
C3 C4 C7 121.29(14) ?
C6 C5 C4 121.86(14) ?
C6 C5 H5 119.1 ?
C4 C5 H5 119.1 ?
C5 C6 C1 119.81(13) ?
C5 C6 H6 120.1 ?
C1 C6 H6 120.1 ?
C4 C7 H7A 109.5 ?
C4 C7 H7B 109.5 ?
H7A C7 H7B 109.5 ?
C4 C7 H7C 109.5 ?
H7A C7 H7C 109.5 ?
H7B C7 H7C 109.5 ?
N2 C8 C9 122.31(12) ?
N2 C8 C12 113.13(12) y
C9 C8 C12 124.55(13) y
O2 C9 O1 122.77(13) y
O2 C9 C8 122.27(13) ?
O1 C9 C8 114.95(13) y
O1 C10 C11 106.73(13) y
O1 C10 H10A 110.4 ?
C11 C10 H10A 110.4 ?
O1 C10 H10B 110.4 ?
C11 C10 H10B 110.4 ?
H10A C10 H10B 108.6 ?
C10 C11 H11A 109.5 ?
C10 C11 H11B 109.5 ?
H11A C11 H11B 109.5 ?
C10 C11 H11C 109.5 ?
H11A C11 H11C 109.5 ?
H11B C11 H11C 109.5 ?
O3 C12 C8 124.23(14) y
O3 C12 C13 120.98(14) ?
C8 C12 C13 114.80(12) y
C12 C13 Cl1 112.17(11) y
C12 C13 H13A 109.2 ?
Cl1 C13 H13A 109.2 ?
C12 C13 H13B 109.2 ?
Cl1 C13 H13B 109.2 ?
H13A C13 H13B 107.9 ?
N2 N1 C1 121.07(12) y
N2 N1 H1 120.4(12) ?
C1 N1 H1 118.6(12) ?
N1 N2 C8 121.49(12) y
C9 O1 C10 115.17(12) y

loop_
_geom_bond_atom_site_label_1
_geom_bond_atom_site_label_2
_geom_bond_distance
_geom_bond_publ_flag
C1 C6 1.3788(19) ?
C1 C2 1.383(2) ?
C1 N1 1.4045(18) y
C2 C3 1.379(2) ?
C2 H2 0.93 ?
C3 C4 1.386(2) ?
C3 H3 0.93 ?
C4 C5 1.380(2) ?
C4 C7 1.509(2) ?
C5 C6 1.378(2) ?
C5 H5 0.93 ?
C6 H6 0.93 ?
C7 H7A 0.96 ?
C7 H7B 0.96 ?
C7 H7C 0.96 ?
C8 N2 1.3135(18) y
C8 C9 1.475(2) ?
C8 C12 1.4755(19) ?
C9 O2 1.2175(16) y
C9 O1 1.3225(17) y
C10 O1 1.4575(18) y
C10 C11 1.493(2) ?
C10 H10A 0.97 ?
C10 H10B 0.97 ?
C11 H11A 0.96 ?
C11 H11B 0.96 ?
C11 H11C 0.96 ?
C12 O3 1.2069(18) y
C12 C13 1.519(2) ?
C13 Cl1 1.7626(16) y
C13 H13A 0.97 ?
C13 H13B 0.97 ?
N1 N2 1.3057(17) y
N1 H1 0.836(18) ?

loop_
_geom_hbond_atom_site_label_D
_geom_hbond_atom_site_label_H
_geom_hbond_atom_site_label_A
_geom_hbond_distance_DH
_geom_hbond_distance_HA
_geom_hbond_distance_DA
_geom_hbond_angle_DHA
N1 H1 O2 0.836(18) 1.933(18) 2.5762(16) 133(2)

loop_
_geom_torsion_atom_site_label_1
_geom_torsion_atom_site_label_2
_geom_torsion_atom_site_label_3
_geom_torsion_atom_site_label_4
_geom_torsion
C6 C1 C2 C3 -1.2(2)
N1 C1 C2 C3 178.35(13)
C1 C2 C3 C4 -0.3(2)
C2 C3 C4 C5 1.6(2)
C2 C3 C4 C7 -177.02(15)
C3 C4 C5 C6 -1.3(2)
C7 C4 C5 C6 177.32(15)
C4 C5 C6 C1 -0.3(2)
C2 C1 C6 C5 1.5(2)
N1 C1 C6 C5 -178.07(13)
N2 C8 C9 O2 0.7(2)
C12 C8 C9 O2 -178.22(14)
N2 C8 C9 O1 179.71(12)
C12 C8 C9 O1 0.8(2)
N2 C8 C12 O3 175.96(15)
C9 C8 C12 O3 -5.0(2)
N2 C8 C12 C13 -3.55(18)
C9 C8 C12 C13 175.46(14)
O3 C12 C13 Cl1 4.6(2)
C8 C12 C13 Cl1 -175.89(11)
C6 C1 N1 N2 -179.45(12)
C2 C1 N1 N2 1.0(2)
C1 N1 N2 C8 -178.88(12)
C9 C8 N2 N1 2.1(2)
C12 C8 N2 N1 -178.81(12)
O2 C9 O1 C10 1.5(2)
C8 C9 O1 C10 -177.55(13)
C11 C10 O1 C9 177.54(14)

loop_
_cod_related_entry_id
_cod_related_entry_database
_cod_related_entry_code
1 ChemSpider 4636143
